data_1549466
loop_
_publ_author_name
'Inagaki, Yuki'
'Mutoh, Katsuya'
'Abe, Jiro'

_publ_section_title
;
 Stepwise photochromism of bisnaphthopyrans exhibiting an excitation
 intensity-dependent color change.
;
_journal_issue 7
_journal_name_full
'Photochemical &amp; photobiological sciences : Official journal of the European Photochemistry Association and the European Society for Photobiology'
_journal_page_first 946
_journal_page_last 953
_journal_paper_doi 10.1039/c8pp00205c
_journal_volume 17
_journal_year 2018
_chemical_formula_sum 'C38 H22.2 O2'
_chemical_formula_weight 510.76
_space_group_crystal_system monoclinic
_space_group_IT_number 14
_space_group_name_Hall '-P 2ybc'
_space_group_name_H-M_alt 'P 1 21/c 1'
_symmetry_space_group_name_Hall '-P 2ybc'
_symmetry_space_group_name_H-M 'P 1 21/c 1'
_atom_sites_solution_hydrogens geom
_atom_sites_solution_primary direct
_atom_sites_solution_secondary difmap
_audit_update_record
;
2018-03-24 deposited with the CCDC.
2018-05-25 downloaded from the CCDC.
;
_cell_angle_alpha 90
_cell_angle_beta 100.039(4)
_cell_angle_gamma 90
_cell_formula_units_Z 2
_cell_length_a 7.538(2)
_cell_length_b 9.367(3)
_cell_length_c 18.374(5)
_cell_measurement_reflns_used 1954
_cell_measurement_temperature 90.0
_cell_measurement_theta_max 26.3816
_cell_measurement_theta_min 2.4485
_cell_volume 1277.5(6)
_computing_cell_refinement 'SAINT V8.32B (Bruker AXS Inc., 2013)'
_computing_data_collection 'Bruker SMART APEXII'
_computing_data_reduction 'SAINT V8.32B (Bruker AXS Inc., 2013)'
_computing_molecular_graphics 'XSHELL V6.3.1 (Bruker AXS)'
_computing_publication_material 'Generate Report (Bruker AXS)'
_computing_structure_refinement 'SHELXL-2013 (Sheldrick, 2013)'
_diffrn_ambient_temperature 90.0
_diffrn_detector_area_resol_mean 8.3333
_diffrn_measured_fraction_theta_full 0.995
_diffrn_measured_fraction_theta_max 0.995
_diffrn_measurement_device_type 'Bruker D8 goniometer'
_diffrn_measurement_method 'omega scans'
_diffrn_radiation_monochromator graphite
_diffrn_radiation_type MoK\a
_diffrn_radiation_wavelength 0.71073
_diffrn_reflns_av_R_equivalents 0.0446
_diffrn_reflns_limit_h_max 9
_diffrn_reflns_limit_h_min -8
_diffrn_reflns_limit_k_max 11
_diffrn_reflns_limit_k_min -11
_diffrn_reflns_limit_l_max 22
_diffrn_reflns_limit_l_min -13
_diffrn_reflns_number 6578
_diffrn_reflns_theta_full 26.44
_diffrn_reflns_theta_max 26.44
_diffrn_reflns_theta_min 2.25
_diffrn_source 'sealed tube'
_exptl_absorpt_coefficient_mu 0.081
_exptl_absorpt_correction_T_max 1.00
_exptl_absorpt_correction_T_min 0.79
_exptl_absorpt_correction_type empirical
_exptl_absorpt_process_details 'SADABS Sheldrick 1996'
_exptl_crystal_colour colorless
_exptl_crystal_density_diffrn 1.328
_exptl_crystal_density_method 'not measured'
_exptl_crystal_description block
_exptl_crystal_F_000 532
_exptl_crystal_size_max 0.200
_exptl_crystal_size_mid 0.100
_exptl_crystal_size_min 0.010
_refine_diff_density_max 0.543
_refine_diff_density_min -0.499
_refine_ls_extinction_method none
_refine_ls_goodness_of_fit_ref 1.035
_refine_ls_hydrogen_treatment mixed
_refine_ls_matrix_type full
_refine_ls_number_parameters 60
_refine_ls_number_reflns 2616
_refine_ls_number_restraints 150
_refine_ls_restrained_S_all 1.041
_refine_ls_R_factor_all 0.0993
_refine_ls_R_factor_gt 0.0740
_refine_ls_shift/su_max 0.011
_refine_ls_shift/su_mean 0.000
_refine_ls_structure_factor_coef Fsqd
_refine_ls_weighting_details 'w=1/[\s^2^(Fo^2^)+(0.0865P)^2^+1.9110P] where P=(Fo^2^+2Fc^2^)/3'
_refine_ls_weighting_scheme calc
_refine_ls_wR_factor_gt 0.1853
_refine_ls_wR_factor_ref 0.2043
_reflns_number_gt 1934
_reflns_number_total 2616
_reflns_threshold_expression 'I > 2\s(I)'
_cod_data_source_file c8pp00205c3.cif
_cod_data_source_block I
_cod_depositor_comments 'Adding full bibliography for 1549466.cif.'
_cod_original_formula_sum 'C38 H22.20 O2'
_cod_database_code 1549466

loop_
_space_group_symop_operation_xyz
'x, y, z'
'-x, y+1/2, -z+1/2'
'-x, -y, -z'
'x, -y-1/2, z-1/2'

loop_
_atom_site_type_symbol
_atom_site_label
_atom_site_fract_x
_atom_site_fract_y
_atom_site_fract_z
_atom_site_U_iso_or_equiv
_atom_site_adp_type
_atom_site_calc_flag
_atom_site_refinement_flags_adp
_atom_site_refinement_flags_occupancy
_atom_site_refinement_flags_posn
_atom_site_occupancy
_atom_site_disorder_assembly
_atom_site_disorder_group
O O1B 0.2393(18) 0.3231(16) 0.0231(7) 0.033(5) Uani d U P G 0.100(4) A 2
C C5B 0.4144(19) 0.3714(17) 0.0462(8) 0.024(4) Uani d U P G 0.100(4) A 2
C C4B 0.5112(17) 0.3275(19) 0.1139(9) 0.028(3) Uani d U P G 0.100(4) A 2
H H4B 0.6309 0.3605 0.1297 0.033 Uiso calc U P R 0.100(4) A 2
C C3B 0.433(2) 0.2353(19) 0.1584(7) 0.027(3) Uani d U P G 0.100(4) A 2
H H3B 0.4991 0.2053 0.2047 0.032 Uiso calc U P R 0.100(4) A 2
C C2B 0.258(2) 0.1870(17) 0.1353(8) 0.026(2) Uani d U P G 0.100(4) A 2
C C1B 0.1610(16) 0.2309(17) 0.0676(8) 0.025(3) Uani d U P G 0.100(4) A 2
C C6B 0.1493 0.0961 0.1782 0.029 Uani d U P . 0.1004 A 2
C C7B 0.2648 0.0562 0.247 0.05 Uani d U P . 0.1004 A 2
H H7B 0.3856 0.0882 0.2606 0.06 Uiso calc U P R 0.100(4) A 2
C C8B 0.167 -0.0488 0.2986 0.034 Uani d U P . 0.1004 A 2
H H8B 0.2203 -0.0857 0.3455 0.041 Uiso calc U P R 0.100(4) A 2
C C9B -0.1236 -0.0394 0.1998 0.022 Uani d U P . 0.1004 A 2
H H9B -0.2448 -0.0712 0.1875 0.026 Uiso calc U P R 0.100(4) A 2
C C10B -0.0381 0.0588 0.1504 0.043 Uani d U P . 0.1004 A 2
C C11B -0.0177 -0.0768 0.2604 0.017 Uani d U P . 0.1004 A 2
H H11B -0.0771 -0.1412 0.288 0.021 Uiso calc U P R 0.100(4) A 2
C C12B -0.1296 0.1009 0.0844 0.042 Uani d U P . 0.1004 A 2
H H12B -0.2514 0.0749 0.067 0.051 Uiso calc U P R 0.100(4) A 2
C C13B -0.0071 0.206 0.0343 0.054 Uani d U P . 0.1004 A 2
H H13B -0.0557 0.2431 -0.0131 0.065 Uiso calc U P R 0.100(4) A 2
C C1A -0.0795 -0.0767 0.2424 0.031 Uani d . P . 0.8996 A 1
H H1A -0.14 -0.1366 0.2719 0.038 Uiso calc U P R 0.900(4) A 1
C C2A 0.0977 -0.0354 0.2679 0.028 Uani d . P . 0.8996 A 1
H H2A 0.1586 -0.0679 0.3146 0.034 Uiso calc U P R 0.900(4) A 1
C C3A -0.1686 -0.0297 0.1729 0.031 Uani d . P . 0.8996 A 1
H H3A -0.2896 -0.0584 0.1558 0.037 Uiso calc U P R 0.900(4) A 1
C C4A -0.0837 0.0576 0.1291 0.027 Uani d . P . 0.8996 A 1
C C5A 0.0961 0.1033 0.1528 0.019 Uani d . P . 0.8996 A 1
C C6A 0.1874 0.0548 0.2246 0.022 Uani d . P . 0.8996 A 1
C C7A 0.3691 0.0993 0.2502 0.024 Uani d . P . 0.8996 A 1
H H7A 0.4304 0.068 0.297 0.029 Uiso calc U P R 0.900(4) A 1
C C8A 0.4553 0.1863 0.2079 0.021 Uani d . P . 0.8996 A 1
H H8A 0.5759 0.2155 0.2254 0.025 Uiso calc U P R 0.900(4) A 1
C C9A 0.3642 0.2327 0.1379 0.017 Uani d . P . 0.8996 A 1
C C10A 0.1901 0.1918 0.11 0.017 Uani d . P . 0.8996 A 1
C C11A 0.1118 0.2446 0.0362 0.022 Uani d . P . 0.8996 A 1
H H11A -0.006 0.2152 0.0142 0.026 Uiso calc U P R 0.900(4) A 1
C C12A 0.2026 0.3328 -0.0003 0.021 Uani d . P . 0.8996 A 1
H H12A 0.1482 0.3617 -0.0486 0.025 Uiso calc U P R 0.900(4) A 1
C C13A 0.3887 0.3898 0.0308 0.017 Uani d . P . 0.8996 A 1
O O1A 0.467 0.3173 0.1008 0.02 Uani d . P . 0.8996 A 1
C C8 0.5188 0.3523 -0.0203 0.018 Uani d . . . 1.0 . .
C C9 0.6205 0.455 -0.0492 0.018 Uani d . . . 1.0 . .
C C17 0.7367 0.4132 -0.0976 0.023 Uani d . . . 1.0 . .
C C18 0.5347 0.2096 -0.0399 0.026 Uani d . . . 1.0 . .
C C19 0.649 0.1683 -0.0881 0.03 Uani d . . . 1.0 . .
C C20 0.7507 0.2713 -0.1169 0.027 Uani d . . . 1.0 . .
H H10 0.8080(15) 0.4745(12) -0.1141(6) 0.033(8) Uiso d . . . 1.0 . .
H H7 0.464(4) 0.140(3) -0.0197(16) 0.031(8) Uiso d . . . 1.0 . .
H H8 0.651(4) 0.059(4) -0.1010(19) 0.045(9) Uiso d . . . 1.0 . .
H H20 0.838(4) 0.241(3) -0.1502(17) 0.032(8) Uiso d . . . 1.0 . .

loop_
_atom_site_aniso_label
_atom_site_aniso_U_11
_atom_site_aniso_U_22
_atom_site_aniso_U_33
_atom_site_aniso_U_12
_atom_site_aniso_U_13
_atom_site_aniso_U_23
O1B 0.044(9) 0.032(9) 0.025(8) -0.013(7) 0.009(7) 0.002(7)
C5B 0.025(5) 0.023(5) 0.024(5) -0.003(4) 0.008(4) 0.009(4)
C4B 0.031(5) 0.027(5) 0.026(5) -0.007(4) 0.008(4) 0.012(4)
C3B 0.029(5) 0.025(5) 0.026(5) -0.005(4) 0.006(4) 0.008(4)
C2B 0.027(4) 0.025(4) 0.026(4) -0.003(3) 0.005(3) 0.002(3)
C1B 0.025(5) 0.024(5) 0.026(5) -0.003(5) 0.008(5) 0.001(5)
C6B 0.029 0.029 0.029 0 0.005 0
C7B 0.05 0.05 0.05 0 0.009 0
C8B 0.034 0.034 0.034 0 0.006 0
C9B 0.022 0.022 0.022 0 0.004 0
C10B 0.043 0.043 0.043 0 0.008 0
C11B 0.017 0.017 0.017 0 0.003 0
C12B 0.042 0.042 0.042 0 0.007 0
C13B 0.054 0.054 0.054 0 0.009 0
C1A 0.031 0.031 0.031 0 0.005 0
C2A 0.028 0.028 0.028 0 0.005 0
C3A 0.031 0.031 0.031 0 0.005 0
C4A 0.027 0.027 0.027 0 0.005 0
C5A 0.019 0.019 0.019 0 0.003 0
C6A 0.022 0.022 0.022 0 0.004 0
C7A 0.024 0.024 0.024 0 0.004 0
C8A 0.021 0.021 0.021 0 0.004 0
C9A 0.017 0.017 0.017 0 0.003 0
C10A 0.017 0.017 0.017 0 0.003 0
C11A 0.022 0.022 0.022 0 0.004 0
C12A 0.021 0.021 0.021 0 0.004 0
C13A 0.017 0.017 0.017 0 0.003 0
O1A 0.02 0.02 0.02 0 0.003 0
C8 0.018 0.018 0.018 0 0.003 0
C9 0.018 0.018 0.018 0 0.003 0
C17 0.023 0.023 0.023 0 0.004 0
C18 0.026 0.026 0.026 0 0.005 0
C19 0.03 0.03 0.03 0 0.005 0
C20 0.027 0.027 0.027 0 0.005 0

loop_
_atom_type_symbol
_atom_type_description
_atom_type_scat_dispersion_real
_atom_type_scat_dispersion_imag
_atom_type_scat_source
C C 0.0033 0.0016 'International Tables Vol C Tables 4.2.6.8 and 6.1.1.4'
H H 0.0000 0.0000 'International Tables Vol C Tables 4.2.6.8 and 6.1.1.4'
O O 0.0106 0.0060 'International Tables Vol C Tables 4.2.6.8 and 6.1.1.4'

loop_
_geom_angle_atom_site_label_1
_geom_angle_atom_site_label_2
_geom_angle_atom_site_label_3
_geom_angle_site_symmetry_1
_geom_angle_site_symmetry_3
_geom_angle
C5B O1B C1B . . 120.0
C4B C5B O1B . . 120.0
C4B C5B C8 . . 113.9(9)
O1B C5B C8 . . 107.6(9)
C4B C5B C9 . 3_665 108.9(8)
O1B C5B C9 . 3_665 100.5(9)
C8 C5B C9 . 3_665 104.0(6)
C5B C4B C3B . . 120.0
C5B C4B H4B . . 120.0
C3B C4B H4B . . 120.0
C2B C3B C4B . . 120.0
C2B C3B H3B . . 120.0
C4B C3B H3B . . 120.0
C1B C2B C3B . . 120.0
C1B C2B C6B . . 112.9(9)
C3B C2B C6B . . 126.9(9)
C13B C1B C2B . . 132.0(9)
C13B C1B O1B . . 107.9(9)
C2B C1B O1B . . 120.0
C7B C6B C10B . . 129.8
C7B C6B C2B . . 107.8(6)
C10B C6B C2B . . 122.5(6)
C6B C7B C8B . . 113.5
C6B C7B H7B . . 123.2
C8B C7B H7B . . 123.2
C11B C8B C7B . . 108.4
C11B C8B H8B . . 125.8
C7B C8B H8B . . 125.8
C11B C9B C10B . . 114.5
C11B C9B H9B . . 122.7
C10B C9B H9B . . 122.7
C12B C10B C6B . . 124.0
C12B C10B C9B . . 120.9
C6B C10B C9B . . 115.0
C9B C11B C8B . . 138.7
C9B C11B H11B . . 110.7
C8B C11B H11B . . 110.7
C10B C12B C13B . . 114.2
C10B C12B H12B . . 122.9
C13B C12B H12B . . 122.9
C1B C13B C12B . . 114.4(6)
C1B C13B H13B . . 122.8
C12B C13B H13B . . 122.8
C2A C1A C3A . . 119.8
C2A C1A H1A . . 120.1
C3A C1A H1A . . 120.1
C1A C2A C6A . . 120.2
C1A C2A H2A . . 119.9
C6A C2A H2A . . 119.9
C4A C3A C1A . . 121.2
C4A C3A H3A . . 119.4
C1A C3A H3A . . 119.4
C3A C4A C5A . . 121.0
C4A C5A C10A . . 123.5
C4A C5A C6A . . 117.5
C10A C5A C6A . . 119.0
C2A C6A C7A . . 121.0
C2A C6A C5A . . 120.2
C7A C6A C5A . . 118.8
C8A C7A C6A . . 120.7
C8A C7A H7A . . 119.6
C6A C7A H7A . . 119.6
C7A C8A C9A . . 119.7
C7A C8A H8A . . 120.1
C9A C8A H8A . . 120.1
O1A C9A C10A . . 124.1
O1A C9A C8A . . 113.7
C10A C9A C8A . . 122.2
C9A C10A C5A . . 119.5
C9A C10A C11A . . 117.0
C5A C10A C11A . . 123.5
C12A C11A C10A . . 121.1
C12A C11A H11A . . 119.4
C10A C11A H11A . . 119.4
C11A C12A C13A . . 123.6
C11A C12A H12A . . 118.2
C13A C12A H12A . . 118.2
O1A C13A C9 . 3_665 106.0
O1A C13A C8 . . 103.2
C9 C13A C8 3_665 . 115.2
O1A C13A C12A . . 111.6
C9 C13A C12A 3_665 . 110.6
C8 C13A C12A . . 109.9
C9A O1A C13A . . 121.5
C9 C8 C18 . . 119.0
C9 C8 C13A . . 122.4
C18 C8 C13A . . 118.5
C9 C8 C5B . . 126.9(5)
C18 C8 C5B . . 112.7(5)
C8 C9 C17 . . 119.6
C8 C9 C13A . 3_665 122.3
C17 C9 C13A . 3_665 118.1
C8 C9 C5B . 3_665 124.5(11)
C17 C9 C5B . 3_665 114.6(11)
C20 C17 C9 . . 120.8
C20 C17 H10 . . 117.5(7)
C9 C17 H10 . . 121.6(7)
C19 C18 C8 . . 121.4
C19 C18 H7 . . 120.2(18)
C8 C18 H7 . . 118.4(18)
C18 C19 C20 . . 119.4
C18 C19 H8 . . 116.5(17)
C20 C19 H8 . . 124.1(17)
C17 C20 C19 . . 119.8
C17 C20 H20 . . 120.5(17)
C19 C20 H20 . . 119.7(17)

loop_
_geom_bond_atom_site_label_1
_geom_bond_atom_site_label_2
_geom_bond_site_symmetry_2
_geom_bond_distance
O1B C5B . 1.39
O1B C1B . 1.39
C5B C4B . 1.39
C5B C8 . 1.575(15)
C5B C9 3_665 1.649(17)
C4B C3B . 1.39
C4B H4B . 0.95
C3B C2B . 1.39
C3B H3B . 0.95
C2B C1B . 1.39
C2B C6B . 1.497(10)
C1B C13B . 1.328(11)
C6B C7B . 1.4536
C6B C10B . 1.4583
C7B C8B . 1.6294
C7B H7B . 0.95
C8B C11B . 1.4693
C8B H8B . 0.95
C9B C11B . 1.2992
C9B C10B . 1.5135
C9B H9B . 0.95
C10B C12B . 1.3449
C11B H11B . 0.95
C12B C13B . 1.7219
C12B H12B . 0.95
C13B H13B . 0.95
C1A C2A . 1.3912
C1A C3A . 1.4062
C1A H1A . 0.95
C2A C6A . 1.4104
C2A H2A . 0.95
C3A C4A . 1.3815
C3A H3A . 0.95
C4A C5A . 1.415
C5A C10A . 1.4152
C5A C6A . 1.4513
C6A C7A . 1.4304
C7A C8A . 1.3652
C7A H7A . 0.95
C8A C9A . 1.4172
C8A H8A . 0.95
C9A O1A . 1.3697
C9A C10A . 1.3779
C10A C11A . 1.467
C11A C12A . 1.3273
C11A H11A . 0.95
C12A C13A . 1.5165
C12A H12A . 0.95
C13A O1A . 1.4834
C13A C9 3_665 1.4964
C13A C8 . 1.5132
C8 C9 . 1.3924
C8 C18 . 1.3956
C9 C17 . 1.4072
C9 C13A 3_665 1.4963
C9 C5B 3_665 1.65(4)
C17 C20 . 1.3841
C17 H10 . 0.877(11)
C18 C19 . 1.393
C18 H7 . 0.95(3)
C19 C20 . 1.3931
C19 H8 . 1.05(3)
C20 H20 . 1.01(3)
